data_4342952
loop_
_publ_author_name
'Yang, Qing-Yuan'
'Pan, Mei'
'Wei, Shi-Chao'
'Li, Kang'
'Du, Bin-Bin'
'Su, Cheng-Yong'

_publ_section_title
;
 Linear Dependence of Photoluminescence in Mixed Ln-MOFs for Color
 Tunability and Barcode Application.
;
_journal_issue 12
_journal_name_full 'Inorganic chemistry'
_journal_page_first 5707
_journal_page_last 5716
_journal_paper_doi 10.1021/acs.inorgchem.5b00271
_journal_volume 54
_journal_year 2015
_chemical_formula_sum 'C57 H76 Cl3 Gd N6 O15'
_chemical_formula_weight 1348.83
_chemical_name_systematic
; 
 ? 
;
_space_group_IT_number 4
_symmetry_cell_setting monoclinic
_symmetry_space_group_name_Hall 'P 2yb'
_symmetry_space_group_name_H-M 'P 1 21 1'
_atom_sites_solution_hydrogens geom
_atom_sites_solution_primary direct
_atom_sites_solution_secondary difmap
_audit_creation_method SHELXL-97
_cell_angle_alpha 90.00
_cell_angle_beta 90.7020(10)
_cell_angle_gamma 90.00
_cell_formula_units_Z 2
_cell_length_a 14.3406(2)
_cell_length_b 13.8448(2)
_cell_length_c 15.6676(2)
_cell_measurement_reflns_used 7641
_cell_measurement_temperature 293(2)
_cell_measurement_theta_max 62.5339
_cell_measurement_theta_min 2.8182
_cell_volume 3110.45(7)
_computing_structure_refinement 'SHELXL-97 (Sheldrick, 1997)'
_computing_structure_solution 'SHELXS-97 (Sheldrick, 1990)'
_diffrn_ambient_temperature 293(2)
_diffrn_detector_area_resol_mean 16.0855
_diffrn_measured_fraction_theta_full 0.980
_diffrn_measured_fraction_theta_max 0.980
_diffrn_measurement_device_type 'Xcalibur, Sapphire3, Gemini ultra'
_diffrn_radiation_monochromator mirror
_diffrn_radiation_source 'Enhance Ultra (Cu) X-ray Source'
_diffrn_radiation_type CuK\a
_diffrn_radiation_wavelength 1.54178
_diffrn_reflns_av_R_equivalents 0.0226
_diffrn_reflns_av_sigmaI/netI 0.0376
_diffrn_reflns_limit_h_max 16
_diffrn_reflns_limit_h_min -12
_diffrn_reflns_limit_k_max 15
_diffrn_reflns_limit_k_min -14
_diffrn_reflns_limit_l_max 17
_diffrn_reflns_limit_l_min -15
_diffrn_reflns_number 9851
_diffrn_reflns_theta_full 62.62
_diffrn_reflns_theta_max 62.62
_diffrn_reflns_theta_min 2.82
_exptl_absorpt_coefficient_mu 8.648
_exptl_absorpt_correction_T_max 0.2766
_exptl_absorpt_correction_T_min 0.1812
_exptl_absorpt_correction_type multi-scan
_exptl_absorpt_process_details
;
CrysAlisPro, Oxford Diffraction Ltd.,
Version 1.171.34.44 (release 25-10-2010 CrysAlis171 .NET)
(compiled Oct 25 2010,18:11:34)
Empirical absorption correction using spherical harmonics,
 implemented in SCALE3 ABSPACK scaling algorithm.
;
_exptl_crystal_colour Colorless
_exptl_crystal_density_diffrn 1.439
_exptl_crystal_density_method 'not measured'
_exptl_crystal_description Block
_exptl_crystal_F_000 1388
_exptl_crystal_size_max 0.30
_exptl_crystal_size_mid 0.30
_exptl_crystal_size_min 0.20
_refine_diff_density_max 1.304
_refine_diff_density_min -1.120
_refine_diff_density_rms 0.100
_refine_ls_abs_structure_details 'Flack H D (1983), Acta Cryst. A39, 876-881'
_refine_ls_abs_structure_Flack 0.013(2)
_refine_ls_extinction_method none
_refine_ls_goodness_of_fit_ref 1.068
_refine_ls_hydrogen_treatment constr
_refine_ls_matrix_type full
_refine_ls_number_parameters 739
_refine_ls_number_reflns 6735
_refine_ls_number_restraints 1
_refine_ls_restrained_S_all 1.068
_refine_ls_R_factor_all 0.0408
_refine_ls_R_factor_gt 0.0402
_refine_ls_shift/su_max 0.001
_refine_ls_shift/su_mean 0.000
_refine_ls_structure_factor_coef Fsqd
_refine_ls_weighting_details 'calc w=1/[\s^2^(Fo^2^)+(0.1000P)^2^+0.0000P] where P=(Fo^2^+2Fc^2^)/3'
_refine_ls_weighting_scheme calc
_refine_ls_wR_factor_gt 0.1199
_refine_ls_wR_factor_ref 0.1211
_reflns_number_gt 6611
_reflns_number_total 6735
_reflns_threshold_expression >2sigma(I)
_cod_data_source_file ic5b00271_si_002.cif
_cod_data_source_block gd
_cod_depositor_comments
;
The following automatic conversions were performed:

'_symmetry_cell_setting' value 'Monoclinic' changed to 'monoclinic'
according to
/usr/data/users/saulius/crontab/automatic-downloads/rss-feeds/ACS/lib/dictionaries/cif_core.dic
dictionary named 'cif_core.dic' version 2.4.2 from 2011-04-26.

Automatic conversion script
Id: cif_fix_values 3271 2015-04-21 07:52:19Z andrius 

 Adding full bibliography for 4342950--4342956.cif.
;
_cod_original_sg_symbol_H-M P2(1)
_cod_database_code 4342952

loop_
_symmetry_equiv_pos_as_xyz
'x, y, z'
'-x, y+1/2, -z'

loop_
_atom_site_label
_atom_site_type_symbol
_atom_site_fract_x
_atom_site_fract_y
_atom_site_fract_z
_atom_site_U_iso_or_equiv
_atom_site_adp_type
_atom_site_occupancy
_atom_site_symmetry_multiplicity
_atom_site_calc_flag
_atom_site_refinement_flags
Gd1 Gd -0.318691(18) 1.02190(2) 1.009320(17) 0.01903(12) Uani 1 1 d .
Cl1 Cl 0.17360(12) 0.64003(14) 1.50162(11) 0.0330(4) Uani 1 1 d .
Cl2 Cl 0.19727(8) 0.06578(11) 0.90325(9) 0.0206(3) Uani 1 1 d .
Cl3 Cl 0.49676(12) 0.77323(15) 1.51192(10) 0.0309(3) Uani 1 1 d .
O1 O 0.1978(3) 0.4657(4) 1.0740(3) 0.0457(13) Uani 1 1 d .
O2 O -0.3424(3) 0.9608(3) 1.1430(3) 0.0284(10) Uani 1 1 d .
O3 O -0.3587(4) 0.1843(3) 1.0439(3) 0.0356(11) Uani 1 1 d .
O4 O -0.1808(3) 1.0798(4) 1.0720(3) 0.0448(13) Uani 1 1 d .
O5 O 0.3542(3) 0.5901(3) 1.1198(3) 0.0289(10) Uani 1 1 d .
O6 O 0.3559(4) 1.3566(3) 1.0145(3) 0.0344(11) Uani 1 1 d .
N1 N 0.0553(3) 0.5059(4) 1.2930(3) 0.0257(11) Uani 1 1 d .
N2 N -0.3049(3) 0.7678(4) 1.3369(3) 0.0217(10) Uani 1 1 d .
N3 N -0.3244(4) 0.3116(4) 1.2781(3) 0.0243(11) Uani 1 1 d .
N4 N -0.0182(4) 1.0842(5) 1.2882(3) 0.0325(13) Uani 1 1 d .
N5 N 0.3011(4) 0.7715(4) 1.3173(3) 0.0254(11) Uani 1 1 d .
N6 N 0.3717(4) 1.2173(4) 1.2441(4) 0.0324(13) Uani 1 1 d .
C1 C -0.1017(6) 0.3376(6) 1.3483(5) 0.0388(18) Uani 1 1 d .
H1A H -0.0354 0.3469 1.3469 0.058 Uiso 1 1 calc R
H1B H -0.1230 0.3122 1.2945 0.058 Uiso 1 1 calc R
H1C H -0.1167 0.2929 1.3929 0.058 Uiso 1 1 calc R
C2 C -0.0850(5) 0.7007(6) 1.3906(5) 0.0357(16) Uani 1 1 d .
H2A H -0.0198 0.6861 1.3861 0.054 Uiso 1 1 calc R
H2B H -0.0962 0.7320 1.4442 0.054 Uiso 1 1 calc R
H2C H -0.1036 0.7426 1.3447 0.054 Uiso 1 1 calc R
C3 C -0.3969(4) 0.5311(7) 1.3805(4) 0.0341(15) Uani 1 1 d .
H3A H -0.4225 0.4675 1.3732 0.051 Uiso 1 1 calc R
H3B H -0.4177 0.5717 1.3343 0.051 Uiso 1 1 calc R
H3C H -0.4174 0.5577 1.4336 0.051 Uiso 1 1 calc R
C4 C -0.1492(5) 0.4336(5) 1.3650(4) 0.0225(14) Uani 1 1 d .
C5 C -0.0968(4) 0.5182(6) 1.3742(3) 0.0237(11) Uani 1 1 d .
C6 C -0.1412(5) 0.6073(5) 1.3857(4) 0.0254(14) Uani 1 1 d .
C7 C -0.2396(4) 0.6107(5) 1.3910(4) 0.0201(13) Uani 1 1 d .
C8 C -0.2915(4) 0.5255(6) 1.3808(3) 0.0216(11) Uani 1 1 d .
C9 C -0.2455(5) 0.4367(5) 1.3698(4) 0.0236(14) Uani 1 1 d .
C10 C 0.0082(4) 0.5130(7) 1.3779(4) 0.0331(15) Uani 1 1 d .
H10A H 0.0314 0.5701 1.4071 0.040 Uiso 1 1 calc R
H10B H 0.0261 0.4574 1.4119 0.040 Uiso 1 1 calc R
C11 C 0.1479(4) 0.4884(5) 1.2949(4) 0.0275(14) Uani 1 1 d .
H11A H 0.1788 0.4853 1.3474 0.033 Uiso 1 1 calc R
C12 C 0.1967(4) 0.4753(5) 1.2232(4) 0.0325(15) Uani 1 1 d .
H12A H 0.2603 0.4625 1.2268 0.039 Uiso 1 1 calc R
C13 C 0.1520(5) 0.4809(5) 1.1413(5) 0.0351(15) Uani 1 1 d .
C14 C 0.0572(5) 0.5016(6) 1.1424(4) 0.0407(18) Uani 1 1 d .
H14A H 0.0249 0.5080 1.0909 0.049 Uiso 1 1 calc R
C15 C 0.0100(4) 0.5130(7) 1.2171(4) 0.0384(16) Uani 1 1 d .
H15A H -0.0537 0.5257 1.2156 0.046 Uiso 1 1 calc R
C16 C -0.2855(5) 0.7052(5) 1.4124(4) 0.0261(14) Uani 1 1 d .
H16A H -0.3438 0.6920 1.4409 0.031 Uiso 1 1 calc R
H16B H -0.2456 0.7402 1.4522 0.031 Uiso 1 1 calc R
C17 C -0.2861(5) 0.7422(5) 1.2547(4) 0.0234(13) Uani 1 1 d .
H17A H -0.2637 0.6804 1.2439 0.028 Uiso 1 1 calc R
C18 C -0.2989(4) 0.8034(5) 1.1890(4) 0.0277(14) Uani 1 1 d .
H18A H -0.2854 0.7833 1.1339 0.033 Uiso 1 1 calc R
C19 C -0.3333(4) 0.8991(5) 1.2029(4) 0.0227(13) Uani 1 1 d .
C20 C -0.3547(4) 0.9222(4) 1.2890(4) 0.0224(13) Uani 1 1 d .
H20A H -0.3790 0.9827 1.3018 0.027 Uiso 1 1 calc R
C21 C -0.3401(4) 0.8574(4) 1.3524(4) 0.0211(12) Uani 1 1 d .
H21A H -0.3545 0.8745 1.4081 0.025 Uiso 1 1 calc R
C22 C -0.3011(5) 0.3438(5) 1.3662(4) 0.0320(15) Uani 1 1 d .
H22A H -0.2657 0.2933 1.3947 0.038 Uiso 1 1 calc R
H22B H -0.3585 0.3528 1.3973 0.038 Uiso 1 1 calc R
C23 C -0.3707(4) 0.2248(5) 1.2709(4) 0.0254(13) Uani 1 1 d .
H23A H -0.3915 0.1938 1.3198 0.031 Uiso 1 1 calc R
C24 C -0.3864(5) 0.1843(5) 1.1935(4) 0.0300(14) Uani 1 1 d .
H24A H -0.4193 0.1265 1.1902 0.036 Uiso 1 1 calc R
C25 C -0.3543(5) 0.2274(5) 1.1172(4) 0.0306(14) Uani 1 1 d .
C26 C -0.3124(5) 0.3198(5) 1.1259(5) 0.0337(15) Uani 1 1 d .
H26A H -0.2943 0.3543 1.0779 0.040 Uiso 1 1 calc R
C27 C -0.2990(5) 0.3579(5) 1.2060(4) 0.0325(15) Uani 1 1 d .
H27A H -0.2712 0.4183 1.2109 0.039 Uiso 1 1 calc R
C28 C 0.1833(9) 1.2363(6) 1.3392(6) 0.064(3) Uani 1 1 d .
H28A H 0.2393 1.2727 1.3304 0.096 Uiso 1 1 calc R
H28B H 0.1529 1.2591 1.3896 0.096 Uiso 1 1 calc R
H28C H 0.1422 1.2440 1.2908 0.096 Uiso 1 1 calc R
C29 C 0.0801(5) 0.8929(7) 1.3875(5) 0.0412(18) Uani 1 1 d .
H29A H 0.0215 0.9265 1.3863 0.062 Uiso 1 1 calc R
H29B H 0.0881 0.8612 1.4416 0.062 Uiso 1 1 calc R
H29C H 0.0808 0.8457 1.3427 0.062 Uiso 1 1 calc R
C30 C 0.4214(5) 0.9657(7) 1.3498(5) 0.0413(18) Uani 1 1 d .
H30A H 0.4243 0.8973 1.3598 0.062 Uiso 1 1 calc R
H30B H 0.4592 0.9985 1.3916 0.062 Uiso 1 1 calc R
H30C H 0.4441 0.9797 1.2938 0.062 Uiso 1 1 calc R
C31 C 0.2077(5) 1.1298(5) 1.3499(4) 0.0320(15) Uani 1 1 d .
C32 C 0.1351(5) 1.0618(5) 1.3637(4) 0.0270(15) Uani 1 1 d .
C33 C 0.1577(5) 0.9634(5) 1.3750(4) 0.0234(14) Uani 1 1 d .
C34 C 0.2512(4) 0.9345(4) 1.3732(4) 0.0186(12) Uani 1 1 d .
C35 C 0.3212(4) 0.9996(5) 1.3566(3) 0.0243(14) Uani 1 1 d .
C36 C 0.2992(5) 1.0975(5) 1.3442(4) 0.0268(14) Uani 1 1 d .
C37 C 0.0364(5) 1.0954(7) 1.3701(4) 0.0426(19) Uani 1 1 d .
H37A H 0.0361 1.1629 1.3868 0.051 Uiso 1 1 calc R
H37B H 0.0058 1.0589 1.4146 0.051 Uiso 1 1 calc R
C38 C -0.1121(5) 1.0773(5) 1.2939(5) 0.0345(15) Uani 1 1 d .
H38A H -0.1395 1.0735 1.3472 0.041 Uiso 1 1 calc R
C39 C -0.1660(5) 1.0758(6) 1.2229(5) 0.0426(17) Uani 1 1 d .
H39A H -0.2303 1.0712 1.2289 0.051 Uiso 1 1 calc R
C40 C -0.1294(5) 1.0809(5) 1.1403(4) 0.0322(15) Uani 1 1 d .
C41 C -0.0327(5) 1.0870(7) 1.1376(5) 0.0407(18) Uani 1 1 d .
H41A H -0.0038 1.0918 1.0850 0.049 Uiso 1 1 calc R
C42 C 0.0215(5) 1.0863(6) 1.2108(5) 0.0394(18) Uani 1 1 d .
H42A H 0.0861 1.0873 1.2067 0.047 Uiso 1 1 calc R
C43 C 0.2756(6) 0.8308(5) 1.3937(4) 0.0320(15) Uani 1 1 d .
H43A H 0.3275 0.8301 1.4340 0.038 Uiso 1 1 calc R
H43B H 0.2227 0.8008 1.4213 0.038 Uiso 1 1 calc R
C44 C 0.3675(5) 0.7043(5) 1.3229(4) 0.0367(16) Uani 1 1 d .
H44A H 0.4004 0.6977 1.3740 0.044 Uiso 1 1 calc R
C45 C 0.3887(6) 0.6454(6) 1.2573(5) 0.0402(18) Uani 1 1 d .
H45A H 0.4380 0.6022 1.2631 0.048 Uiso 1 1 calc R
C46 C 0.3374(5) 0.6484(4) 1.1802(4) 0.0235(13) Uani 1 1 d .
C47 C 0.2692(5) 0.7208(5) 1.1748(4) 0.0289(14) Uani 1 1 d .
H47A H 0.2354 0.7289 1.1242 0.035 Uiso 1 1 calc R
C48 C 0.2516(5) 0.7794(5) 1.2429(4) 0.0320(15) Uani 1 1 d .
H48A H 0.2048 0.8257 1.2383 0.038 Uiso 1 1 calc R
C49 C 0.3770(7) 1.1694(7) 1.3277(5) 0.057(3) Uani 1 1 d .
H49A H 0.3760 1.2184 1.3719 0.069 Uiso 1 1 calc R
H49B H 0.4363 1.1359 1.3324 0.069 Uiso 1 1 calc R
C50 C 0.3337(5) 1.1718(5) 1.1732(5) 0.0368(16) Uani 1 1 d .
H50A H 0.3108 1.1092 1.1780 0.044 Uiso 1 1 calc R
C51 C 0.3293(6) 1.2172(5) 1.0969(5) 0.0392(17) Uani 1 1 d .
H51A H 0.3040 1.1850 1.0499 0.047 Uiso 1 1 calc R
C52 C 0.3624(5) 1.3129(5) 1.0870(4) 0.0313(15) Uani 1 1 d .
C53 C 0.4051(5) 1.3549(5) 1.1602(4) 0.0310(15) Uani 1 1 d .
H53A H 0.4323 1.4157 1.1564 0.037 Uiso 1 1 calc R
C54 C 0.4066(4) 1.3070(5) 1.2359(4) 0.0271(14) Uani 1 1 d .
H54A H 0.4325 1.3372 1.2836 0.033 Uiso 1 1 calc R
C55 C 0.0226(6) -0.1718(7) 1.0825(8) 0.062(3) Uani 1 1 d .
C56 C 0.0548(11) -0.1940(13) 1.0002(10) 0.112(5) Uani 1 1 d .
H56A H 0.1199 -0.1786 0.9967 0.168 Uiso 1 1 calc R
H56B H 0.0205 -0.1569 0.9586 0.168 Uiso 1 1 calc R
H56C H 0.0459 -0.2616 0.9892 0.168 Uiso 1 1 calc R
C57 C -0.0732(9) -0.1897(12) 1.1077(14) 0.130(7) Uani 1 1 d .
H57A H -0.0810 -0.1704 1.1661 0.195 Uiso 1 1 calc R
H57B H -0.0869 -0.2572 1.1020 0.195 Uiso 1 1 calc R
H57C H -0.1148 -0.1531 1.0718 0.195 Uiso 1 1 calc R
O7 O 0.0764(4) -0.1376(5) 1.1349(5) 0.0633(18) Uani 1 1 d .
O1W O -0.4859(3) 1.0192(5) 1.0072(3) 0.0442(11) Uani 1 1 d .
O2W O 0.2248(4) -0.0145(5) 1.0915(5) 0.0590(16) Uani 1 1 d .
O3W O 0.6386(4) 0.9276(4) 1.5765(4) 0.0505(14) Uani 1 1 d .
O4W O -0.4962(3) 1.2620(4) 0.9204(3) 0.0376(11) Uani 1 1 d .
O5W O -0.5896(4) 0.9377(4) 1.1313(3) 0.0436(12) Uani 1 1 d .
O6W O 0.6191(4) 1.0838(4) 1.4613(3) 0.0468(13) Uani 1 1 d .
O7W O -0.5810(4) 1.0790(4) 0.8666(3) 0.0429(12) Uani 1 1 d .
O8W O 0.8214(4) 0.9091(5) 1.4985(3) 0.0399(15) Uani 1 1 d .

loop_
_atom_site_aniso_label
_atom_site_aniso_U_11
_atom_site_aniso_U_22
_atom_site_aniso_U_33
_atom_site_aniso_U_23
_atom_site_aniso_U_13
_atom_site_aniso_U_12
Gd1 0.01678(18) 0.02473(18) 0.01559(17) 0.00162(16) 0.00037(11) -0.00093(15)
Cl1 0.0340(9) 0.0319(10) 0.0331(9) -0.0003(7) 0.0017(7) -0.0063(7)
Cl2 0.0117(6) 0.0232(6) 0.0267(6) 0.0012(6) -0.0081(5) -0.0005(5)
Cl3 0.0209(6) 0.0459(8) 0.0259(8) 0.0038(7) -0.0014(6) 0.0059(6)
O1 0.035(3) 0.069(4) 0.034(3) -0.004(3) 0.016(2) -0.016(3)
O2 0.038(2) 0.031(2) 0.016(2) 0.0091(19) 0.0000(17) -0.002(2)
O3 0.046(3) 0.030(2) 0.030(3) -0.007(2) -0.009(2) 0.002(2)
O4 0.028(2) 0.059(3) 0.047(3) 0.009(3) -0.013(2) -0.015(3)
O5 0.032(2) 0.036(2) 0.018(2) -0.0024(19) -0.0049(17) 0.001(2)
O6 0.053(3) 0.030(2) 0.021(2) 0.006(2) 0.007(2) 0.008(2)
N1 0.016(2) 0.037(3) 0.023(2) 0.004(3) 0.0009(18) 0.001(2)
N2 0.022(2) 0.027(3) 0.017(2) 0.003(2) -0.0008(19) -0.003(2)
N3 0.026(3) 0.025(3) 0.022(3) -0.005(2) 0.005(2) -0.003(2)
N4 0.019(3) 0.052(4) 0.027(3) -0.004(3) -0.003(2) 0.016(3)
N5 0.032(3) 0.024(3) 0.020(2) 0.000(2) -0.004(2) 0.005(2)
N6 0.031(3) 0.036(3) 0.030(3) 0.004(3) -0.008(2) -0.011(3)
C1 0.045(4) 0.036(4) 0.035(4) 0.002(3) 0.007(3) 0.017(3)
C2 0.029(4) 0.046(4) 0.033(4) -0.002(3) -0.006(3) -0.008(3)
C3 0.013(3) 0.046(4) 0.043(4) -0.002(4) 0.000(2) -0.002(3)
C4 0.022(3) 0.023(3) 0.022(3) 0.007(3) 0.002(3) 0.002(3)
C5 0.019(3) 0.035(3) 0.017(2) -0.001(3) 0.0027(19) 0.009(3)
C6 0.024(3) 0.039(4) 0.014(3) 0.004(3) -0.003(2) -0.009(3)
C7 0.025(3) 0.021(3) 0.014(3) 0.002(3) 0.000(2) 0.002(3)
C8 0.013(2) 0.032(3) 0.020(3) 0.001(3) 0.002(2) -0.003(3)
C9 0.020(3) 0.034(4) 0.017(3) 0.002(3) 0.007(2) -0.003(3)
C10 0.012(3) 0.064(5) 0.023(3) -0.005(4) 0.000(2) -0.001(4)
C11 0.012(3) 0.039(3) 0.031(3) 0.011(3) 0.001(2) 0.002(2)
C12 0.021(3) 0.039(4) 0.037(4) 0.011(3) 0.006(3) 0.006(3)
C13 0.033(3) 0.039(4) 0.033(4) 0.004(3) 0.012(3) -0.007(3)
C14 0.034(3) 0.061(5) 0.027(3) 0.005(4) -0.001(3) -0.003(4)
C15 0.020(3) 0.065(5) 0.030(3) -0.001(4) 0.000(2) 0.004(4)
C16 0.034(3) 0.026(3) 0.019(3) 0.003(3) -0.001(3) 0.004(3)
C17 0.027(3) 0.025(3) 0.019(3) -0.002(3) -0.001(2) 0.003(3)
C18 0.029(3) 0.030(3) 0.024(3) -0.001(3) -0.002(3) -0.002(3)
C19 0.018(3) 0.026(3) 0.024(3) 0.001(3) 0.004(2) -0.004(2)
C20 0.024(3) 0.020(3) 0.023(3) 0.003(2) 0.000(2) 0.005(2)
C21 0.017(3) 0.027(3) 0.019(3) -0.004(3) 0.006(2) 0.003(2)
C22 0.039(4) 0.031(4) 0.025(3) -0.006(3) 0.002(3) -0.007(3)
C23 0.021(3) 0.021(3) 0.034(4) 0.000(3) -0.001(3) 0.001(3)
C24 0.032(3) 0.025(3) 0.034(4) -0.007(3) 0.000(3) -0.001(3)
C25 0.034(3) 0.027(3) 0.031(4) -0.006(3) -0.003(3) 0.010(3)
C26 0.040(4) 0.032(3) 0.029(3) -0.003(3) 0.001(3) -0.003(3)
C27 0.043(4) 0.027(3) 0.027(3) -0.004(3) 0.005(3) -0.009(3)
C28 0.113(9) 0.034(4) 0.045(5) -0.002(4) -0.010(5) 0.021(5)
C29 0.021(3) 0.061(5) 0.042(4) -0.003(4) 0.004(3) -0.013(3)
C30 0.021(3) 0.067(5) 0.036(4) 0.009(4) 0.001(3) -0.005(4)
C31 0.051(4) 0.027(3) 0.018(3) -0.001(3) -0.007(3) 0.003(3)
C32 0.021(3) 0.041(4) 0.019(3) -0.003(3) -0.005(2) 0.012(3)
C33 0.019(3) 0.030(3) 0.021(3) -0.003(3) -0.003(2) -0.001(3)
C34 0.022(3) 0.020(3) 0.014(3) -0.003(2) 0.003(2) 0.000(3)
C35 0.022(3) 0.036(4) 0.015(2) 0.002(3) -0.002(2) 0.001(3)
C36 0.029(3) 0.034(3) 0.017(3) 0.003(3) -0.005(2) -0.009(3)
C37 0.033(4) 0.070(5) 0.024(3) -0.013(4) -0.007(3) 0.023(4)
C38 0.035(4) 0.034(4) 0.035(4) -0.004(3) 0.000(3) 0.003(3)
C39 0.033(4) 0.050(4) 0.045(4) -0.013(4) -0.001(3) 0.000(4)
C40 0.026(3) 0.035(4) 0.036(4) -0.002(3) -0.013(3) -0.003(3)
C41 0.028(4) 0.065(5) 0.029(4) -0.003(4) -0.005(3) -0.002(4)
C42 0.022(3) 0.064(5) 0.032(4) -0.008(4) -0.009(3) 0.009(3)
C43 0.050(4) 0.033(3) 0.013(3) 0.000(3) -0.003(3) 0.007(3)
C44 0.046(4) 0.039(4) 0.026(3) -0.011(3) -0.011(3) 0.013(3)
C45 0.050(4) 0.040(4) 0.030(4) -0.005(3) -0.016(3) 0.018(4)
C46 0.032(3) 0.024(3) 0.014(3) -0.002(3) -0.004(2) -0.010(3)
C47 0.034(4) 0.035(3) 0.018(3) -0.004(3) -0.008(3) 0.009(3)
C48 0.036(4) 0.035(4) 0.025(3) 0.001(3) -0.007(3) 0.010(3)
C49 0.074(6) 0.062(5) 0.036(4) 0.022(4) -0.033(4) -0.045(5)
C50 0.045(4) 0.031(3) 0.034(4) 0.009(3) -0.007(3) -0.009(3)
C51 0.058(5) 0.034(4) 0.026(4) -0.002(3) -0.003(3) -0.006(4)
C52 0.033(4) 0.031(3) 0.030(4) 0.002(3) 0.010(3) 0.009(3)
C53 0.036(4) 0.026(3) 0.031(4) 0.006(3) 0.004(3) 0.000(3)
C54 0.015(3) 0.035(4) 0.031(3) 0.004(3) 0.003(2) -0.002(3)
C55 0.039(5) 0.042(4) 0.103(8) -0.013(5) -0.020(5) -0.002(4)
C56 0.111(11) 0.118(12) 0.107(11) -0.038(10) -0.036(9) 0.012(10)
C57 0.044(6) 0.100(10) 0.25(2) -0.019(13) 0.020(9) -0.013(7)
O7 0.043(3) 0.068(4) 0.079(5) 0.016(4) -0.008(3) -0.004(3)
O1W 0.0165(19) 0.063(3) 0.053(3) 0.018(3) -0.0036(18) -0.006(3)
O2W 0.044(3) 0.057(3) 0.075(4) 0.009(3) -0.014(3) -0.008(3)
O3W 0.057(3) 0.056(3) 0.039(3) 0.003(3) 0.002(3) -0.007(3)
O4W 0.034(3) 0.045(3) 0.034(3) 0.006(2) 0.000(2) 0.007(2)
O5W 0.037(3) 0.051(3) 0.043(3) 0.007(3) 0.003(2) -0.006(2)
O6W 0.046(3) 0.046(3) 0.048(3) -0.003(3) -0.004(2) 0.004(2)
O7W 0.034(3) 0.051(3) 0.044(3) 0.006(3) -0.007(2) -0.001(2)
O8W 0.048(4) 0.032(3) 0.039(3) -0.005(2) -0.015(3) 0.008(2)

loop_
_atom_type_symbol
_atom_type_description
_atom_type_scat_dispersion_real
_atom_type_scat_dispersion_imag
_atom_type_scat_source
C C 0.0181 0.0091 'International Tables Vol C Tables 4.2.6.8 and 6.1.1.4'
H H 0.0000 0.0000 'International Tables Vol C Tables 4.2.6.8 and 6.1.1.4'
N N 0.0311 0.0180 'International Tables Vol C Tables 4.2.6.8 and 6.1.1.4'
O O 0.0492 0.0322 'International Tables Vol C Tables 4.2.6.8 and 6.1.1.4'
Cl Cl 0.3639 0.7018 'International Tables Vol C Tables 4.2.6.8 and 6.1.1.4'
Gd Gd -8.8380 11.9157 'International Tables Vol C Tables 4.2.6.8 and 6.1.1.4'

loop_
_geom_angle_atom_site_label_1
_geom_angle_atom_site_label_2
_geom_angle_atom_site_label_3
_geom_angle
_geom_angle_site_symmetry_1
_geom_angle_site_symmetry_3
O5 Gd1 O2 158.33(17) 2_557 .
O5 Gd1 O1 78.49(18) 2_557 2_557
O2 Gd1 O1 120.79(18) . 2_557
O5 Gd1 O4 114.14(18) 2_557 .
O2 Gd1 O4 82.91(18) . .
O1 Gd1 O4 73.6(2) 2_557 .
O5 Gd1 O6 102.19(17) 2_557 2_547
O2 Gd1 O6 75.66(16) . 2_547
O1 Gd1 O6 75.9(2) 2_557 2_547
O4 Gd1 O6 125.6(2) . 2_547
O5 Gd1 O3 76.12(17) 2_557 1_565
O2 Gd1 O3 95.84(17) . 1_565
O1 Gd1 O3 128.9(2) 2_557 1_565
O4 Gd1 O3 77.6(2) . 1_565
O6 Gd1 O3 152.73(18) 2_547 1_565
O5 Gd1 O1W 77.40(17) 2_557 .
O2 Gd1 O1W 81.20(17) . .
O1 Gd1 O1W 137.9(2) 2_557 .
O4 Gd1 O1W 148.4(2) . .
O6 Gd1 O1W 76.1(2) 2_547 .
O3 Gd1 O1W 77.0(2) 1_565 .
C13 O1 Gd1 144.3(5) . 2_547
C19 O2 Gd1 155.1(4) . .
C25 O3 Gd1 128.8(4) . 1_545
C40 O4 Gd1 145.4(5) . .
C46 O5 Gd1 151.7(4) . 2_547
C52 O6 Gd1 127.2(4) . 2_557
C11 N1 C15 119.7(5) . .
C11 N1 C10 116.4(5) . .
C15 N1 C10 123.9(5) . .
C21 N2 C17 118.9(5) . .
C21 N2 C16 117.0(5) . .
C17 N2 C16 124.1(5) . .
C27 N3 C23 118.6(5) . .
C27 N3 C22 125.1(5) . .
C23 N3 C22 116.2(5) . .
C42 N4 C38 119.6(6) . .
C42 N4 C37 123.0(6) . .
C38 N4 C37 117.3(6) . .
C44 N5 C48 118.4(6) . .
C44 N5 C43 120.7(5) . .
C48 N5 C43 120.7(5) . .
C54 N6 C50 119.1(6) . .
C54 N6 C49 119.1(6) . .
C50 N6 C49 121.8(6) . .
C4 C1 H1A 109.5 . .
C4 C1 H1B 109.5 . .
H1A C1 H1B 109.5 . .
C4 C1 H1C 109.5 . .
H1A C1 H1C 109.5 . .
H1B C1 H1C 109.5 . .
C6 C2 H2A 109.5 . .
C6 C2 H2B 109.5 . .
H2A C2 H2B 109.5 . .
C6 C2 H2C 109.5 . .
H2A C2 H2C 109.5 . .
H2B C2 H2C 109.5 . .
C8 C3 H3A 109.5 . .
C8 C3 H3B 109.5 . .
H3A C3 H3B 109.5 . .
C8 C3 H3C 109.5 . .
H3A C3 H3C 109.5 . .
H3B C3 H3C 109.5 . .
C9 C4 C5 120.2(6) . .
C9 C4 C1 119.1(6) . .
C5 C4 C1 120.6(6) . .
C4 C5 C6 120.4(5) . .
C4 C5 C10 120.0(7) . .
C6 C5 C10 119.5(7) . .
C5 C6 C7 119.5(6) . .
C5 C6 C2 120.7(6) . .
C7 C6 C2 119.7(6) . .
C8 C7 C6 119.6(6) . .
C8 C7 C16 121.5(6) . .
C6 C7 C16 118.8(6) . .
C7 C8 C9 120.0(5) . .
C7 C8 C3 119.1(7) . .
C9 C8 C3 121.0(6) . .
C4 C9 C8 120.3(6) . .
C4 C9 C22 119.8(6) . .
C8 C9 C22 119.9(6) . .
N1 C10 C5 115.4(4) . .
N1 C10 H10A 108.4 . .
C5 C10 H10A 108.4 . .
N1 C10 H10B 108.4 . .
C5 C10 H10B 108.4 . .
H10A C10 H10B 107.5 . .
C12 C11 N1 121.8(6) . .
C12 C11 H11A 119.1 . .
N1 C11 H11A 119.1 . .
C11 C12 C13 120.8(6) . .
C11 C12 H12A 119.6 . .
C13 C12 H12A 119.6 . .
O1 C13 C14 124.2(7) . .
O1 C13 C12 120.5(6) . .
C14 C13 C12 115.3(6) . .
C15 C14 C13 122.0(6) . .
C15 C14 H14A 119.0 . .
C13 C14 H14A 119.0 . .
N1 C15 C14 120.5(6) . .
N1 C15 H15A 119.8 . .
C14 C15 H15A 119.8 . .
N2 C16 C7 114.0(5) . .
N2 C16 H16A 108.8 . .
C7 C16 H16A 108.8 . .
N2 C16 H16B 108.8 . .
C7 C16 H16B 108.8 . .
H16A C16 H16B 107.7 . .
C18 C17 N2 122.1(6) . .
C18 C17 H17A 118.9 . .
N2 C17 H17A 118.9 . .
C17 C18 C19 120.8(6) . .
C17 C18 H18A 119.6 . .
C19 C18 H18A 119.6 . .
O2 C19 C20 121.8(6) . .
O2 C19 C18 122.7(6) . .
C20 C19 C18 115.5(6) . .
C21 C20 C19 120.9(6) . .
C21 C20 H20A 119.5 . .
C19 C20 H20A 119.5 . .
C20 C21 N2 121.8(5) . .
C20 C21 H21A 119.1 . .
N2 C21 H21A 119.1 . .
N3 C22 C9 113.7(6) . .
N3 C22 H22A 108.8 . .
C9 C22 H22A 108.8 . .
N3 C22 H22B 108.8 . .
C9 C22 H22B 108.8 . .
H22A C22 H22B 107.7 . .
C24 C23 N3 120.7(6) . .
C24 C23 H23A 119.7 . .
N3 C23 H23A 119.7 . .
C23 C24 C25 121.9(6) . .
C23 C24 H24A 119.0 . .
C25 C24 H24A 119.0 . .
O3 C25 C24 122.7(6) . .
O3 C25 C26 121.2(7) . .
C24 C25 C26 116.0(6) . .
C27 C26 C25 119.3(7) . .
C27 C26 H26A 120.4 . .
C25 C26 H26A 120.4 . .
N3 C27 C26 123.1(6) . .
N3 C27 H27A 118.4 . .
C26 C27 H27A 118.4 . .
C31 C28 H28A 109.5 . .
C31 C28 H28B 109.5 . .
H28A C28 H28B 109.5 . .
C31 C28 H28C 109.5 . .
H28A C28 H28C 109.5 . .
H28B C28 H28C 109.5 . .
C33 C29 H29A 109.5 . .
C33 C29 H29B 109.5 . .
H29A C29 H29B 109.5 . .
C33 C29 H29C 109.5 . .
H29A C29 H29C 109.5 . .
H29B C29 H29C 109.5 . .
C35 C30 H30A 109.5 . .
C35 C30 H30B 109.5 . .
H30A C30 H30B 109.5 . .
C35 C30 H30C 109.5 . .
H30A C30 H30C 109.5 . .
H30B C30 H30C 109.5 . .
C36 C31 C32 119.4(6) . .
C36 C31 C28 121.2(8) . .
C32 C31 C28 119.3(8) . .
C33 C32 C31 119.4(6) . .
C33 C32 C37 120.5(7) . .
C31 C32 C37 120.0(7) . .
C34 C33 C32 119.4(6) . .
C34 C33 C29 122.1(6) . .
C32 C33 C29 118.5(7) . .
C35 C34 C33 121.2(6) . .
C35 C34 C43 119.7(6) . .
C33 C34 C43 119.1(6) . .
C34 C35 C36 119.7(6) . .
C34 C35 C30 120.2(6) . .
C36 C35 C30 120.1(6) . .
C31 C36 C35 120.7(6) . .
C31 C36 C49 119.8(7) . .
C35 C36 C49 119.4(7) . .
C32 C37 N4 113.2(5) . .
C32 C37 H37A 108.9 . .
N4 C37 H37A 108.9 . .
C32 C37 H37B 108.9 . .
N4 C37 H37B 108.9 . .
H37A C37 H37B 107.7 . .
C39 C38 N4 120.5(7) . .
C39 C38 H38A 119.7 . .
N4 C38 H38A 119.7 . .
C38 C39 C40 122.9(7) . .
C38 C39 H39A 118.6 . .
C40 C39 H39A 118.6 . .
O4 C40 C41 122.4(7) . .
O4 C40 C39 123.1(6) . .
C41 C40 C39 114.5(6) . .
C42 C41 C40 121.8(7) . .
C42 C41 H41A 119.1 . .
C40 C41 H41A 119.1 . .
N4 C42 C41 120.6(7) . .
N4 C42 H42A 119.7 . .
C41 C42 H42A 119.7 . .
N5 C43 C34 114.1(5) . .
N5 C43 H43A 108.7 . .
C34 C43 H43A 108.7 . .
N5 C43 H43B 108.7 . .
C34 C43 H43B 108.7 . .
H43A C43 H43B 107.6 . .
N5 C44 C45 122.7(6) . .
N5 C44 H44A 118.7 . .
C45 C44 H44A 118.7 . .
C44 C45 C46 121.0(7) . .
C44 C45 H45A 119.5 . .
C46 C45 H45A 119.5 . .
O5 C46 C47 123.2(5) . .
O5 C46 C45 121.3(6) . .
C47 C46 C45 115.5(6) . .
C48 C47 C46 120.8(6) . .
C48 C47 H47A 119.6 . .
C46 C47 H47A 119.6 . .
N5 C48 C47 121.5(6) . .
N5 C48 H48A 119.2 . .
C47 C48 H48A 119.2 . .
N6 C49 C36 114.6(6) . .
N6 C49 H49A 108.6 . .
C36 C49 H49A 108.6 . .
N6 C49 H49B 108.6 . .
C36 C49 H49B 108.6 . .
H49A C49 H49B 107.6 . .
C51 C50 N6 120.8(7) . .
C51 C50 H50A 119.6 . .
N6 C50 H50A 119.6 . .
C50 C51 C52 121.3(7) . .
C50 C51 H51A 119.4 . .
C52 C51 H51A 119.4 . .
O6 C52 C51 120.9(7) . .
O6 C52 C53 123.1(6) . .
C51 C52 C53 115.9(6) . .
C54 C53 C52 120.5(6) . .
C54 C53 H53A 119.7 . .
C52 C53 H53A 119.7 . .
N6 C54 C53 122.1(7) . .
N6 C54 H54A 118.9 . .
C53 C54 H54A 118.9 . .
O7 C55 C56 119.3(11) . .
O7 C55 C57 118.5(13) . .
C56 C55 C57 122.2(13) . .
C55 C56 H56A 109.5 . .
C55 C56 H56B 109.5 . .
H56A C56 H56B 109.5 . .
C55 C56 H56C 109.5 . .
H56A C56 H56C 109.5 . .
H56B C56 H56C 109.5 . .
C55 C57 H57A 109.5 . .
C55 C57 H57B 109.5 . .
H57A C57 H57B 109.5 . .
C55 C57 H57C 109.5 . .
H57A C57 H57C 109.5 . .
H57B C57 H57C 109.5 . .

loop_
_geom_bond_atom_site_label_1
_geom_bond_atom_site_label_2
_geom_bond_distance
_geom_bond_site_symmetry_2
Gd1 O5 2.284(4) 2_557
Gd1 O2 2.288(4) .
Gd1 O1 2.317(5) 2_557
Gd1 O4 2.339(5) .
Gd1 O6 2.378(5) 2_547
Gd1 O3 2.385(5) 1_565
Gd1 O1W 2.399(4) .
O1 C13 1.266(9) .
O1 Gd1 2.317(5) 2_547
O2 C19 1.275(8) .
O3 C25 1.294(9) .
O3 Gd1 2.385(5) 1_545
O4 C40 1.291(8) .
O5 C46 1.269(8) .
O5 Gd1 2.284(4) 2_547
O6 C52 1.289(8) .
O6 Gd1 2.378(5) 2_557
N1 C11 1.351(7) .
N1 C15 1.351(8) .
N1 C10 1.502(7) .
N2 C21 1.362(8) .
N2 C17 1.365(8) .
N2 C16 1.490(8) .
N3 C27 1.352(9) .
N3 C23 1.377(9) .
N3 C22 1.485(9) .
N4 C42 1.346(9) .
N4 C38 1.353(9) .
N4 C37 1.504(9) .
N5 C44 1.334(9) .
N5 C48 1.362(8) .
N5 C43 1.500(8) .
N6 C54 1.346(9) .
N6 C50 1.383(10) .
N6 C49 1.470(10) .
C1 C4 1.518(10) .
C1 H1A 0.9600 .
C1 H1B 0.9600 .
C1 H1C 0.9600 .
C2 C6 1.525(10) .
C2 H2A 0.9600 .
C2 H2B 0.9600 .
C2 H2C 0.9600 .
C3 C8 1.513(7) .
C3 H3A 0.9600 .
C3 H3B 0.9600 .
C3 H3C 0.9600 .
C4 C9 1.384(10) .
C4 C5 1.399(11) .
C5 C6 1.401(11) .
C5 C10 1.507(7) .
C6 C7 1.415(9) .
C7 C8 1.403(10) .
C7 C16 1.504(9) .
C8 C9 1.407(10) .
C9 C22 1.514(10) .
C10 H10A 0.9700 .
C10 H10B 0.9700 .
C11 C12 1.344(9) .
C11 H11A 0.9300 .
C12 C13 1.429(10) .
C12 H12A 0.9300 .
C13 C14 1.391(10) .
C14 C15 1.367(9) .
C14 H14A 0.9300 .
C15 H15A 0.9300 .
C16 H16A 0.9700 .
C16 H16B 0.9700 .
C17 C18 1.345(9) .
C17 H17A 0.9300 .
C18 C19 1.431(9) .
C18 H18A 0.9300 .
C19 C20 1.423(9) .
C20 C21 1.354(9) .
C20 H20A 0.9300 .
C21 H21A 0.9300 .
C22 H22A 0.9700 .
C22 H22B 0.9700 .
C23 C24 1.353(10) .
C23 H23A 0.9300 .
C24 C25 1.418(10) .
C24 H24A 0.9300 .
C25 C26 1.419(11) .
C26 C27 1.371(10) .
C26 H26A 0.9300 .
C27 H27A 0.9300 .
C28 C31 1.525(11) .
C28 H28A 0.9600 .
C28 H28B 0.9600 .
C28 H28C 0.9600 .
C29 C33 1.495(10) .
C29 H29A 0.9600 .
C29 H29B 0.9600 .
C29 H29C 0.9600 .
C30 C35 1.517(9) .
C30 H30A 0.9600 .
C30 H30B 0.9600 .
C30 H30C 0.9600 .
C31 C36 1.391(11) .
C31 C32 1.421(11) .
C32 C33 1.412(10) .
C32 C37 1.494(10) .
C33 C34 1.400(9) .
C34 C35 1.377(9) .
C34 C43 1.511(9) .
C35 C36 1.405(11) .
C36 C49 1.519(11) .
C37 H37A 0.9700 .
C37 H37B 0.9700 .
C38 C39 1.347(11) .
C38 H38A 0.9300 .
C39 C40 1.405(10) .
C39 H39A 0.9300 .
C40 C41 1.391(10) .
C41 C42 1.377(10) .
C41 H41A 0.9300 .
C42 H42A 0.9300 .
C43 H43A 0.9700 .
C43 H43B 0.9700 .
C44 C45 1.349(11) .
C44 H44A 0.9300 .
C45 C46 1.407(9) .
C45 H45A 0.9300 .
C46 C47 1.403(10) .
C47 C48 1.367(10) .
C47 H47A 0.9300 .
C48 H48A 0.9300 .
C49 H49A 0.9700 .
C49 H49B 0.9700 .
C50 C51 1.351(10) .
C50 H50A 0.9300 .
C51 C52 1.417(11) .
C51 H51A 0.9300 .
C52 C53 1.418(11) .
C53 C54 1.358(10) .
C53 H53A 0.9300 .
C54 H54A 0.9300 .
C55 O7 1.215(12) .
C55 C56 1.409(19) .
C55 C57 1.455(16) .
C56 H56A 0.9600 .
C56 H56B 0.9600 .
C56 H56C 0.9600 .
C57 H57A 0.9600 .
C57 H57B 0.9600 .
C57 H57C 0.9600 .
